data_7245898
loop_
_publ_author_name
'Ding, Lujia'
'Ge, Ruirong'
'Wang, Pengcheng'
'Li, Dongxue'
'Lin, Qiuhan'
'Lu, Ming'
'Xu, Yuangang'

_publ_section_title
;
 A series of N-trinitromethyl-substituted polynitro-pyrazoles:
 high-energy-density materials with positive oxygen balances
;
_journal_issue 51
_journal_name_full 'RSC Advances'
_journal_page_first 33304
_journal_page_last 33312
_journal_paper_doi 10.1039/D2RA06149J
_journal_volume 12
_journal_year 2022
_chemical_formula_moiety 'C4 N8 O9'
_chemical_formula_sum 'C4 N8 O9'
_chemical_formula_weight 304.12
_space_group_crystal_system monoclinic
_space_group_IT_number 14
_space_group_name_Hall '-P 2yn'
_space_group_name_H-M_alt 'P 1 21/n 1'
_atom_sites_solution_primary dual
_audit_creation_date 2021-11-17
_audit_creation_method
;
Olex2 1.2
(compiled 2018.05.29 svn.r3508 for OlexSys, GUI svn.r5506)
;
_audit_update_record
;
2022-02-15 deposited with the CCDC.	2022-11-15 downloaded from the CCDC.
;
_cell_angle_alpha 90
_cell_angle_beta 93.431(3)
_cell_angle_gamma 90
_cell_formula_units_Z 4
_cell_length_a 8.4799(7)
_cell_length_b 11.5935(9)
_cell_length_c 10.6812(8)
_cell_measurement_reflns_used 2752
_cell_measurement_temperature 170
_cell_measurement_theta_max 26.203
_cell_measurement_theta_min 2.595
_cell_volume 1048.20(14)
_computing_cell_refinement 'SAINT V8.40A (?, 2016)'
_computing_data_reduction 'SAINT V8.40A (?, 2016)'
_computing_molecular_graphics 'Olex2 (Dolomanov et al., 2009)'
_computing_publication_material 'Olex2 (Dolomanov et al., 2009)'
_computing_structure_refinement 'ShelXL (Sheldrick, 2015)'
_computing_structure_solution 'XT (Sheldrick, 2015)'
_diffrn_ambient_temperature 170.0
_diffrn_measured_fraction_theta_full 0.996
_diffrn_measured_fraction_theta_max 0.995
_diffrn_measurement_device_type 'Bruker D8 VENTURE'
_diffrn_measurement_method '\f and \w scans'
_diffrn_radiation_type MoK\a
_diffrn_radiation_wavelength 0.71073
_diffrn_reflns_av_R_equivalents 0.0502
_diffrn_reflns_av_unetI/netI 0.0409
_diffrn_reflns_Laue_measured_fraction_full 0.996
_diffrn_reflns_Laue_measured_fraction_max 0.995
_diffrn_reflns_limit_h_max 10
_diffrn_reflns_limit_h_min -10
_diffrn_reflns_limit_k_max 14
_diffrn_reflns_limit_k_min -14
_diffrn_reflns_limit_l_max 13
_diffrn_reflns_limit_l_min -13
_diffrn_reflns_number 10845
_diffrn_reflns_point_group_measured_fraction_full 0.996
_diffrn_reflns_point_group_measured_fraction_max 0.995
_diffrn_reflns_theta_full 25.242
_diffrn_reflns_theta_max 26.448
_diffrn_reflns_theta_min 2.595
_diffrn_standards_number 0
_exptl_absorpt_coefficient_mu 0.189
_exptl_absorpt_correction_T_max 0.7454
_exptl_absorpt_correction_T_min 0.6722
_exptl_absorpt_correction_type multi-scan
_exptl_absorpt_process_details
'SADABS-2016/2 (Bruker,2016/2) was used for absorption correction. wR2(int) was 0.1080 before and 0.0517 after correction. The Ratio of minimum to maximum transmission is 0.9018. The \l/2 correction factor is Not present.'
_exptl_crystal_colour colourless
_exptl_crystal_colour_primary colourless
_exptl_crystal_density_diffrn 1.927
_exptl_crystal_description block
_exptl_crystal_F_000 608
_exptl_crystal_size_max 0.12
_exptl_crystal_size_mid 0.05
_exptl_crystal_size_min 0.03
_refine_diff_density_max 0.269
_refine_diff_density_min -0.267
_refine_diff_density_rms 0.065
_refine_ls_extinction_method none
_refine_ls_goodness_of_fit_ref 1.100
_refine_ls_hydrogen_treatment undef
_refine_ls_matrix_type full
_refine_ls_number_parameters 190
_refine_ls_number_reflns 2151
_refine_ls_number_restraints 0
_refine_ls_restrained_S_all 1.100
_refine_ls_R_factor_all 0.0778
_refine_ls_R_factor_gt 0.0484
_refine_ls_shift/su_max 0.002
_refine_ls_shift/su_mean 0.000
_refine_ls_structure_factor_coef Fsqd
_refine_ls_weighting_details 'w=1/[\s^2^(Fo^2^)+(0.0432P)^2^+0.8993P] where P=(Fo^2^+2Fc^2^)/3'
_refine_ls_weighting_scheme calc
_refine_ls_wR_factor_gt 0.1060
_refine_ls_wR_factor_ref 0.1231
_reflns_Friedel_coverage 0.000
_reflns_number_gt 1543
_reflns_number_total 2151
_reflns_threshold_expression 'I > 2\s(I)'
_cod_data_source_file d2ra06149j2.cif
_cod_data_source_block dlj003_0m
_cod_database_code 7245898
_shelx_shelxl_version_number 2018/3
_shelx_space_group_comment
;
The symmetry employed for this shelxl refinement is uniquely defined
by the following loop, which should always be used as a source of
symmetry information in preference to the above space-group names.
They are only intended as comments.
;
_shelx_estimated_absorpt_t_max 0.994
_shelx_estimated_absorpt_t_min 0.978
_olex2_refinement_description
;
;
_olex2_submission_special_instructions 'No special instructions were received'

loop_
_space_group_symop_operation_xyz
'x, y, z'
'-x+1/2, y+1/2, -z+1/2'
'-x, -y, -z'
'x-1/2, -y-1/2, z-1/2'

loop_
_atom_site_label
_atom_site_type_symbol
_atom_site_fract_x
_atom_site_fract_y
_atom_site_fract_z
_atom_site_U_iso_or_equiv
_atom_site_adp_type
_atom_site_occupancy
_atom_site_site_symmetry_order
_atom_site_calc_flag
_atom_site_refinement_flags_posn
_atom_site_refinement_flags_adp
_atom_site_refinement_flags_occupancy
_atom_site_disorder_assembly
_atom_site_disorder_group
O3 O 0.4398(2) 0.44469(15) 0.87363(17) 0.0292(4) Uani 1 1 d . . . . .
O2 O 0.8403(2) 0.77159(17) 0.7634(2) 0.0385(5) Uani 1 1 d . . . . .
O4 O 0.3848(2) 0.36316(17) 0.6030(2) 0.0398(5) Uani 1 1 d . . . . .
O6 O 0.1480(3) 0.60227(18) 0.8350(2) 0.0413(5) Uani 1 1 d . . . . .
N5 N 0.4056(2) 0.57484(18) 0.7073(2) 0.0259(5) Uani 1 1 d . . . . .
N2 N 0.7429(3) 0.59210(18) 0.9125(2) 0.0250(5) Uani 1 1 d . . . . .
N4 N 0.4780(3) 0.66981(18) 0.6561(2) 0.0253(5) Uani 1 1 d . . . . .
O9 O 0.2807(3) 0.5341(2) 0.4368(2) 0.0457(6) Uani 1 1 d . . . . .
O1 O 0.6730(3) 0.84826(19) 0.6267(2) 0.0516(6) Uani 1 1 d . . . . .
O8 O 0.1667(3) 0.6809(2) 0.5210(2) 0.0518(6) Uani 1 1 d . . . . .
N1 N 0.7138(3) 0.77478(19) 0.7029(2) 0.0286(5) Uani 1 1 d . . . . .
O7 O -0.0101(2) 0.5510(2) 0.6771(2) 0.0549(7) Uani 1 1 d . . . . .
N6 N 0.2644(3) 0.40139(19) 0.6404(2) 0.0308(5) Uani 1 1 d . . . . .
N8 N 0.2316(3) 0.5882(2) 0.5231(2) 0.0336(6) Uani 1 1 d . . . . .
N7 N 0.1192(3) 0.5662(2) 0.7300(2) 0.0342(6) Uani 1 1 d . . . . .
N3 N 0.8416(3) 0.5847(2) 0.9848(2) 0.0326(6) Uani 1 1 d . . . . .
O5 O 0.1479(3) 0.34990(19) 0.6678(3) 0.0566(7) Uani 1 1 d . . . . .
C1 C 0.6048(3) 0.6822(2) 0.7271(2) 0.0234(6) Uani 1 1 d . . . . .
C2 C 0.6230(3) 0.6002(2) 0.8252(2) 0.0234(6) Uani 1 1 d . . . . .
C3 C 0.4866(3) 0.5256(2) 0.8162(2) 0.0243(6) Uani 1 1 d . . . . .
C4 C 0.2620(3) 0.5356(2) 0.6547(2) 0.0251(6) Uani 1 1 d . . . . .

loop_
_atom_site_aniso_label
_atom_site_aniso_U_11
_atom_site_aniso_U_22
_atom_site_aniso_U_33
_atom_site_aniso_U_23
_atom_site_aniso_U_13
_atom_site_aniso_U_12
O3 0.0298(10) 0.0276(10) 0.0305(10) 0.0043(8) 0.0047(8) -0.0050(8)
O2 0.0277(11) 0.0415(12) 0.0461(13) 0.0041(10) -0.0010(10) -0.0095(9)
O4 0.0372(12) 0.0345(11) 0.0482(13) -0.0058(9) 0.0085(10) 0.0052(10)
O6 0.0455(13) 0.0409(12) 0.0387(13) -0.0054(10) 0.0119(10) 0.0058(10)
N5 0.0242(12) 0.0263(11) 0.0270(12) 0.0029(9) 0.0000(9) -0.0069(9)
N2 0.0247(12) 0.0228(11) 0.0279(12) -0.0015(10) 0.0051(10) -0.0025(10)
N4 0.0257(12) 0.0225(11) 0.0281(12) 0.0022(9) 0.0044(10) -0.0051(9)
O9 0.0550(14) 0.0512(14) 0.0305(12) -0.0014(10) -0.0007(10) -0.0098(11)
O1 0.0484(14) 0.0417(12) 0.0626(15) 0.0267(12) -0.0127(12) -0.0177(11)
O8 0.0486(14) 0.0418(13) 0.0635(16) 0.0149(11) -0.0089(12) 0.0060(11)
N1 0.0259(13) 0.0260(12) 0.0341(13) 0.0000(10) 0.0037(10) -0.0057(10)
O7 0.0233(11) 0.0613(16) 0.0802(18) -0.0163(13) 0.0031(12) -0.0042(11)
N6 0.0310(13) 0.0278(12) 0.0337(13) -0.0014(10) 0.0040(10) -0.0048(11)
N8 0.0290(13) 0.0334(13) 0.0373(14) 0.0072(11) -0.0068(11) -0.0074(11)
N7 0.0272(13) 0.0287(13) 0.0475(16) -0.0040(11) 0.0089(12) -0.0018(10)
N3 0.0269(13) 0.0350(13) 0.0355(14) 0.0044(11) -0.0017(11) -0.0041(11)
O5 0.0447(13) 0.0365(12) 0.0906(19) -0.0051(12) 0.0209(13) -0.0172(11)
C1 0.0244(13) 0.0217(13) 0.0244(13) -0.0022(10) 0.0048(11) -0.0035(11)
C2 0.0212(13) 0.0244(13) 0.0246(13) -0.0010(11) 0.0011(11) -0.0006(11)
C3 0.0255(14) 0.0234(13) 0.0242(14) -0.0010(11) 0.0029(11) -0.0009(11)
C4 0.0221(13) 0.0246(13) 0.0285(14) 0.0009(11) 0.0012(11) -0.0008(11)

loop_
_atom_type_symbol
_atom_type_description
_atom_type_scat_dispersion_real
_atom_type_scat_dispersion_imag
_atom_type_scat_source
C C 0.0033 0.0016 'International Tables Vol C Tables 4.2.6.8 and 6.1.1.4'
N N 0.0061 0.0033 'International Tables Vol C Tables 4.2.6.8 and 6.1.1.4'
O O 0.0106 0.0060 'International Tables Vol C Tables 4.2.6.8 and 6.1.1.4'

loop_
_geom_angle_atom_site_label_1
_geom_angle_atom_site_label_2
_geom_angle_atom_site_label_3
_geom_angle
_geom_angle_site_symmetry_1
_geom_angle_site_symmetry_3
_geom_angle_publ_flag
N4 N5 C3 115.7(2) . . ?
C4 N5 N4 119.9(2) . . ?
C4 N5 C3 124.4(2) . . ?
N3 N2 C2 179.5(3) . . ?
C1 N4 N5 103.3(2) . . ?
O2 N1 C1 115.6(2) . . ?
O1 N1 O2 125.7(2) . . ?
O1 N1 C1 118.6(2) . . ?
O4 N6 O5 128.5(3) . . ?
O4 N6 C4 114.5(2) . . ?
O5 N6 C4 117.0(2) . . ?
O9 N8 C4 116.4(2) . . ?
O8 N8 O9 128.7(3) . . ?
O8 N8 C4 114.9(2) . . ?
O6 N7 O7 127.4(3) . . ?
O6 N7 C4 116.4(2) . . ?
O7 N7 C4 116.2(2) . . ?
N4 C1 N1 119.8(2) . . ?
N4 C1 C2 114.3(2) . . ?
C2 C1 N1 125.9(2) . . ?
N2 C2 C1 127.3(2) . . ?
N2 C2 C3 125.2(2) . . ?
C1 C2 C3 107.5(2) . . ?
O3 C3 N5 124.7(2) . . ?
O3 C3 C2 136.2(3) . . ?
N5 C3 C2 99.2(2) . . ?
N5 C4 N6 110.5(2) . . ?
N5 C4 N8 109.6(2) . . ?
N5 C4 N7 114.4(2) . . ?
N8 C4 N6 107.9(2) . . ?
N7 C4 N6 107.2(2) . . ?
N7 C4 N8 107.0(2) . . ?

loop_
_geom_bond_atom_site_label_1
_geom_bond_atom_site_label_2
_geom_bond_distance
_geom_bond_site_symmetry_2
_geom_bond_publ_flag
O3 C3 1.201(3) . ?
O2 N1 1.219(3) . ?
O4 N6 1.203(3) . ?
O6 N7 1.208(3) . ?
N5 N4 1.389(3) . ?
N5 C3 1.433(3) . ?
N5 C4 1.387(3) . ?
N2 N3 1.108(3) . ?
N2 C2 1.341(3) . ?
N4 C1 1.287(3) . ?
O9 N8 1.209(3) . ?
O1 N1 1.214(3) . ?
O8 N8 1.206(3) . ?
N1 C1 1.450(3) . ?
O7 N7 1.216(3) . ?
N6 O5 1.205(3) . ?
N6 C4 1.563(3) . ?
N8 C4 1.540(4) . ?
N7 C4 1.535(3) . ?
C1 C2 1.417(4) . ?
C2 C3 1.443(4) . ?
